data_4029356
loop_
_publ_author_name
'Allu, Srinivasarao'
'Swamy, K. C. Kumara'

_publ_section_title
;
 Ruthenium-Catalyzed Synthesis of Isoquinolones with 8-Aminoquinoline as a
 Bidentate Directing Group in C-H Functionalization.
;
_journal_issue 9
_journal_name_full 'The Journal of organic chemistry'
_journal_page_first 3963
_journal_page_last 3972
_journal_paper_doi 10.1021/jo500424p
_journal_volume 79
_journal_year 2014
_chemical_formula_sum 'C30 H20 N2 O'
_chemical_formula_weight 424.48
_chemical_name_systematic
; 
 ? 
;
_space_group_IT_number 2
_symmetry_cell_setting triclinic
_symmetry_space_group_name_Hall '-P 1'
_symmetry_space_group_name_H-M 'P -1'
_atom_sites_solution_hydrogens geom
_atom_sites_solution_primary direct
_atom_sites_solution_secondary difmap
_audit_creation_method SHELXL-97
_cell_angle_alpha 79.164(11)
_cell_angle_beta 73.907(10)
_cell_angle_gamma 71.712(11)
_cell_formula_units_Z 4
_cell_length_a 10.4838(12)
_cell_length_b 14.518(2)
_cell_length_c 15.9147(18)
_cell_measurement_reflns_used 2049
_cell_measurement_temperature 293(2)
_cell_measurement_theta_max 22.9390
_cell_measurement_theta_min 3.0660
_cell_volume 2196.2(5)
_computing_cell_refinement 'CrysAlisPro, Oxford Diffraction Ltd.'
_computing_data_collection 'CrysAlisPro, Oxford Diffraction Ltd.'
_computing_data_reduction 'CrysAlisPro, Oxford Diffraction Ltd.'
_computing_structure_refinement 'SHELXL-97 (Sheldrick, 1997)'
_computing_structure_solution 'SHELXS-97 (Sheldrick, 1990)'
_diffrn_ambient_temperature 293(2)
_diffrn_measured_fraction_theta_full 0.999
_diffrn_measured_fraction_theta_max 0.999
_diffrn_measurement_device_type 'Xcalibur, Eos, Gemini'
_diffrn_measurement_method '\w scans'
_diffrn_radiation_monochromator graphite
_diffrn_radiation_source 'fine-focus sealed tube'
_diffrn_radiation_type MoK\a
_diffrn_radiation_wavelength 0.71073
_diffrn_reflns_av_R_equivalents 0.0428
_diffrn_reflns_av_sigmaI/netI 0.0975
_diffrn_reflns_limit_h_max 11
_diffrn_reflns_limit_h_min -12
_diffrn_reflns_limit_k_max 17
_diffrn_reflns_limit_k_min -17
_diffrn_reflns_limit_l_max 18
_diffrn_reflns_limit_l_min -18
_diffrn_reflns_number 14305
_diffrn_reflns_theta_full 25.00
_diffrn_reflns_theta_max 25.00
_diffrn_reflns_theta_min 2.75
_diffrn_standards_decay_% none
_diffrn_standards_interval_count 'not applicable'
_diffrn_standards_interval_time 'not applicable'
_diffrn_standards_number 'not applicable'
_exptl_absorpt_coefficient_mu 0.078
_exptl_absorpt_correction_T_max 1.00000
_exptl_absorpt_correction_T_min 0.74005
_exptl_absorpt_correction_type multi-scan
_exptl_absorpt_process_details 'CrysAlisPro, Oxford Diffraction Ltd.'
_exptl_crystal_colour colorless
_exptl_crystal_density_diffrn 1.284
_exptl_crystal_density_method 'not measured'
_exptl_crystal_description needle
_exptl_crystal_F_000 888
_exptl_crystal_size_max 0.24
_exptl_crystal_size_mid 0.20
_exptl_crystal_size_min 0.18
_refine_diff_density_max 0.152
_refine_diff_density_min -0.165
_refine_diff_density_rms 0.037
_refine_ls_extinction_method none
_refine_ls_goodness_of_fit_ref 0.961
_refine_ls_hydrogen_treatment mixed
_refine_ls_matrix_type full
_refine_ls_number_parameters 595
_refine_ls_number_reflns 7726
_refine_ls_number_restraints 2
_refine_ls_restrained_S_all 0.964
_refine_ls_R_factor_all 0.1454
_refine_ls_R_factor_gt 0.0597
_refine_ls_shift/su_max 0.000
_refine_ls_shift/su_mean 0.000
_refine_ls_structure_factor_coef Fsqd
_refine_ls_weighting_details 'calc w=1/[\s^2^(Fo^2^)+(0.0334P)^2^+0.0000P] where P=(Fo^2^+2Fc^2^)/3'
_refine_ls_weighting_scheme calc
_refine_ls_wR_factor_gt 0.0999
_refine_ls_wR_factor_ref 0.1321
_reflns_number_gt 3673
_reflns_number_total 7726
_reflns_threshold_expression >2sigma(I)
_cod_data_source_file jo500424p_si_002.cif
_cod_data_source_block compound-3
_cod_depositor_comments
;
The following automatic conversions were performed:

'_symmetry_cell_setting' value 'Triclinic' changed to 'triclinic'
according to
/usr/data/users/saulius/crontab/automatic-downloads/rss-feeds/ACS/lib/dictionaries/cif_core.dic
dictionary named 'cif_core.dic' version 2.4.2 from 2011-04-26.

Automatic conversion script
Id: cif_fix_values 2281 2013-09-26 08:29:07Z andrius 

 Adding full bibliography for 4029356--4029360.cif.
;
_cod_original_sg_symbol_H-M 'P-1   '
_cod_database_code 4029356

loop_
_symmetry_equiv_pos_as_xyz
'x, y, z'
'-x, -y, -z'

loop_
_atom_site_label
_atom_site_type_symbol
_atom_site_fract_x
_atom_site_fract_y
_atom_site_fract_z
_atom_site_U_iso_or_equiv
_atom_site_adp_type
_atom_site_occupancy
_atom_site_symmetry_multiplicity
_atom_site_calc_flag
_atom_site_refinement_flags
N2 N 0.1577(2) 0.65891(15) 0.30905(14) 0.0447(6) Uani 1 1 d .
C7 C 0.1211(3) 0.7259(2) 0.37303(19) 0.0457(7) Uani 1 1 d .
O1 O -0.0647(2) 0.70003(15) 0.30185(14) 0.0711(7) Uani 1 1 d .
N1 N 0.1032(3) 0.59223(17) 0.48305(17) 0.0616(7) Uani 1 1 d .
C11 C 0.0918(3) 0.57460(19) 0.21999(17) 0.0464(7) Uani 1 1 d .
C9 C 0.0648(3) 0.7526(2) 0.5249(2) 0.0517(8) Uani 1 1 d .
C10 C 0.0530(3) 0.6488(2) 0.27902(19) 0.0501(8) Uani 1 1 d .
C17 C 0.3289(3) 0.5307(2) 0.23442(18) 0.0483(8) Uani 1 1 d .
C19 C 0.3970(3) 0.63177(19) 0.31259(19) 0.0454(7) Uani 1 1 d .
C4 C 0.0559(3) 0.8515(2) 0.4979(2) 0.0611(9) Uani 1 1 d .
H9 H 0.0333 0.8946 0.5396 0.073 Uiso 1 1 calc R
C6 C 0.1138(3) 0.8204(2) 0.34886(19) 0.0539(8) Uani 1 1 d .
H7 H 0.1314 0.8436 0.2894 0.065 Uiso 1 1 calc R
C16 C 0.2258(3) 0.5136(2) 0.20121(18) 0.0486(8) Uani 1 1 d .
C8 C 0.0956(3) 0.6889(2) 0.46215(19) 0.0478(8) Uani 1 1 d .
C5 C 0.0801(3) 0.8842(2) 0.4115(2) 0.0606(9) Uani 1 1 d .
H8 H 0.0742 0.9499 0.3939 0.073 Uiso 1 1 calc R
C12 C -0.0069(3) 0.5639(2) 0.1842(2) 0.0608(9) Uani 1 1 d .
H12 H -0.0961 0.6053 0.1968 0.073 Uiso 1 1 calc R
C24 C 0.4702(3) 0.6885(2) 0.2530(2) 0.0639(9) Uani 1 1 d .
H24 H 0.4484 0.7114 0.1986 0.077 Uiso 1 1 calc R
C15 C 0.2530(4) 0.4395(2) 0.1495(2) 0.0703(10) Uani 1 1 d .
H15 H 0.3404 0.3954 0.1388 0.084 Uiso 1 1 calc R
C25 C 0.4753(3) 0.4737(2) 0.2093(2) 0.0605(9) Uani 1 1 d .
C3 C 0.0441(3) 0.7140(3) 0.6133(2) 0.0706(10) Uani 1 1 d .
H3 H 0.0234 0.7542 0.6572 0.085 Uiso 1 1 calc R
C13 C 0.0239(4) 0.4936(3) 0.1304(2) 0.0712(10) Uani 1 1 d .
H13 H -0.0426 0.4883 0.1046 0.085 Uiso 1 1 calc R
C1 C 0.0825(4) 0.5616(2) 0.5672(2) 0.0775(11) Uani 1 1 d .
H1 H 0.0871 0.4959 0.5835 0.093 Uiso 1 1 calc R
C20 C 0.4289(4) 0.6015(2) 0.3924(2) 0.0715(10) Uani 1 1 d .
H20 H 0.3799 0.5634 0.4345 0.086 Uiso 1 1 calc R
C23 C 0.5746(4) 0.7124(2) 0.2718(2) 0.0761(10) Uani 1 1 d .
H23 H 0.6238 0.7507 0.2303 0.091 Uiso 1 1 calc R
C14 C 0.1543(4) 0.4304(3) 0.1146(2) 0.0777(11) Uani 1 1 d .
H14 H 0.1750 0.3807 0.0795 0.093 Uiso 1 1 calc R
C2 C 0.0543(4) 0.6192(3) 0.6340(2) 0.0845(12) Uani 1 1 d .
H2 H 0.0427 0.5919 0.6924 0.101 Uiso 1 1 calc R
C21 C 0.5331(4) 0.6269(3) 0.4112(2) 0.0906(12) Uani 1 1 d .
H21 H 0.5532 0.6069 0.4662 0.109 Uiso 1 1 calc R
C22 C 0.6059(4) 0.6804(3) 0.3503(3) 0.0854(12) Uani 1 1 d .
H22 H 0.6783 0.6954 0.3627 0.102 Uiso 1 1 calc R
C30 C 0.5393(4) 0.4133(2) 0.2714(3) 0.0836(12) Uani 1 1 d .
H30 H 0.4894 0.4053 0.3292 0.100 Uiso 1 1 calc R
C27 C 0.6887(5) 0.4336(4) 0.1022(4) 0.1133(17) Uani 1 1 d .
H27 H 0.7393 0.4408 0.0445 0.136 Uiso 1 1 calc R
C29 C 0.6773(5) 0.3644(3) 0.2487(4) 0.1117(17) Uani 1 1 d .
H29 H 0.7210 0.3243 0.2912 0.134 Uiso 1 1 calc R
C26 C 0.5512(4) 0.4834(3) 0.1245(3) 0.0839(12) Uani 1 1 d .
H26 H 0.5090 0.5241 0.0815 0.101 Uiso 1 1 calc R
C28 C 0.7498(5) 0.3748(4) 0.1639(5) 0.130(2) Uani 1 1 d .
H28 H 0.8427 0.3407 0.1486 0.155 Uiso 1 1 calc R
N4 N 0.3489(2) 0.08000(16) 0.23020(14) 0.0468(6) Uani 1 1 d .
O2 O 0.1217(2) 0.08928(15) 0.26767(13) 0.0656(6) Uani 1 1 d .
C41 C 0.2161(3) 0.14632(19) 0.12232(18) 0.0459(7) Uani 1 1 d .
C38 C 0.3212(3) 0.1284(2) 0.37256(19) 0.0516(8) Uani 1 1 d .
C54 C 0.4656(3) 0.09733(19) 0.16967(18) 0.0435(7) Uani 1 1 d .
C37 C 0.3502(3) 0.0523(2) 0.32171(18) 0.0500(8) Uani 1 1 d .
C46 C 0.3320(3) 0.16362(19) 0.06175(18) 0.0480(8) Uani 1 1 d .
C47 C 0.4599(3) 0.13760(19) 0.08740(18) 0.0438(7) Uani 1 1 d .
C40 C 0.2219(3) 0.1040(2) 0.21099(19) 0.0496(8) Uani 1 1 d .
N3 N 0.3022(3) 0.2205(2) 0.33349(16) 0.0620(7) Uani 1 1 d .
C48 C 0.5852(3) 0.15316(19) 0.02272(17) 0.0470(8) Uani 1 1 d D
C55 C 0.5934(3) 0.0654(2) 0.20067(17) 0.0466(7) Uani 1 1 d D
C45 C 0.3184(3) 0.2042(2) -0.0227(2) 0.0655(9) Uani 1 1 d .
H45 H 0.3948 0.2160 -0.0648 0.079 Uiso 1 1 calc R
C42 C 0.0908(3) 0.1697(2) 0.0992(2) 0.0632(9) Uani 1 1 d .
H42 H 0.0135 0.1581 0.1405 0.076 Uiso 1 1 calc R
C60 C 0.6417(3) 0.1315(2) 0.22635(18) 0.0603(9) Uani 1 1 d D
H60 H 0.5915 0.1969 0.2256 0.072 Uiso 1 1 calc R
C39 C 0.3134(3) 0.1043(3) 0.4637(2) 0.0629(9) Uani 1 1 d .
C36 C 0.3721(3) -0.0413(2) 0.3573(2) 0.0640(9) Uani 1 1 d .
H37 H 0.3912 -0.0907 0.3221 0.077 Uiso 1 1 calc R
C53 C 0.6123(3) 0.2427(2) 0.0058(2) 0.0661(9) Uani 1 1 d D
H53 H 0.5508 0.2944 0.0356 0.079 Uiso 1 1 calc R
C52 C 0.7277(4) 0.2564(2) -0.0538(2) 0.0683(10) Uani 1 1 d .
H52 H 0.7430 0.3178 -0.0648 0.082 Uiso 1 1 calc R
C58 C 0.8378(4) 0.0068(3) 0.2538(2) 0.0784(11) Uani 1 1 d .
H58 H 0.9212 -0.0129 0.2708 0.094 Uiso 1 1 calc R
C44 C 0.1951(4) 0.2269(3) -0.0445(2) 0.0804(11) Uani 1 1 d .
H44 H 0.1878 0.2545 -0.1013 0.096 Uiso 1 1 calc R
C34 C 0.3363(4) 0.0075(3) 0.4983(2) 0.0785(11) Uani 1 1 d .
H39 H 0.3309 -0.0086 0.5583 0.094 Uiso 1 1 calc R
C59 C 0.7627(4) 0.1009(3) 0.2528(2) 0.0749(10) Uani 1 1 d .
H59 H 0.7939 0.1459 0.2704 0.090 Uiso 1 1 calc R
C43 C 0.0811(4) 0.2095(3) 0.0161(2) 0.0797(11) Uani 1 1 d .
H43 H -0.0028 0.2251 0.0003 0.096 Uiso 1 1 calc R
C56 C 0.6697(3) -0.0291(2) 0.2033(2) 0.0724(10) Uani 1 1 d .
H56 H 0.6390 -0.0749 0.1865 0.087 Uiso 1 1 calc R
C31 C 0.2717(4) 0.2898(3) 0.3842(3) 0.0816(11) Uani 1 1 d .
H31 H 0.2588 0.3539 0.3580 0.098 Uiso 1 1 calc R
C35 C 0.3660(4) -0.0640(3) 0.4473(3) 0.0800(11) Uani 1 1 d .
H38 H 0.3826 -0.1288 0.4720 0.096 Uiso 1 1 calc R
C33 C 0.2785(4) 0.1813(4) 0.5136(2) 0.0842(12) Uani 1 1 d .
H33 H 0.2699 0.1692 0.5741 0.101 Uiso 1 1 calc R
C51 C 0.8194(3) 0.1838(3) -0.0966(2) 0.0677(9) Uani 1 1 d .
H51 H 0.8985 0.1940 -0.1367 0.081 Uiso 1 1 calc R
C49 C 0.6790(4) 0.0816(2) -0.0217(2) 0.0951(14) Uani 1 1 d .
H49 H 0.6643 0.0202 -0.0118 0.114 Uiso 1 1 calc R
C32 C 0.2575(4) 0.2727(4) 0.4745(3) 0.0929(13) Uani 1 1 d .
H32 H 0.2334 0.3246 0.5075 0.111 Uiso 1 1 calc R
C50 C 0.7961(4) 0.0956(3) -0.0812(3) 0.1081(15) Uani 1 1 d .
H50 H 0.8591 0.0441 -0.1107 0.130 Uiso 1 1 calc R
C57 C 0.7912(4) -0.0587(3) 0.2300(2) 0.0850(12) Uani 1 1 d .
H57 H 0.8416 -0.1241 0.2317 0.102 Uiso 1 1 calc R
C18 C 0.2940(3) 0.60233(19) 0.28543(17) 0.0446(7) Uani 1 1 d .

loop_
_atom_site_aniso_label
_atom_site_aniso_U_11
_atom_site_aniso_U_22
_atom_site_aniso_U_33
_atom_site_aniso_U_23
_atom_site_aniso_U_13
_atom_site_aniso_U_12
N2 0.0412(16) 0.0472(14) 0.0472(14) -0.0078(12) -0.0117(12) -0.0118(12)
C7 0.0396(18) 0.0455(18) 0.0498(19) -0.0106(16) -0.0064(15) -0.0093(14)
O1 0.0416(14) 0.0699(14) 0.1004(17) -0.0243(13) -0.0169(13) -0.0046(12)
N1 0.071(2) 0.0508(16) 0.0610(18) -0.0036(14) -0.0071(15) -0.0224(14)
C11 0.052(2) 0.0441(17) 0.0480(18) 0.0035(15) -0.0163(16) -0.0205(16)
C9 0.046(2) 0.054(2) 0.055(2) -0.0119(18) -0.0113(16) -0.0110(16)
C10 0.051(2) 0.0459(18) 0.055(2) 0.0011(16) -0.0164(17) -0.0162(16)
C17 0.044(2) 0.0446(17) 0.0570(19) -0.0099(16) -0.0109(16) -0.0116(15)
C19 0.0426(19) 0.0455(17) 0.0500(19) -0.0095(15) -0.0122(16) -0.0110(15)
C4 0.054(2) 0.058(2) 0.074(2) -0.025(2) -0.0129(19) -0.0113(17)
C6 0.053(2) 0.0459(18) 0.060(2) -0.0014(17) -0.0143(16) -0.0119(16)
C16 0.049(2) 0.0470(17) 0.0524(19) -0.0058(15) -0.0117(16) -0.0176(16)
C8 0.0425(19) 0.0472(18) 0.054(2) -0.0104(17) -0.0093(15) -0.0118(15)
C5 0.063(2) 0.0398(17) 0.079(2) -0.0089(19) -0.018(2) -0.0125(16)
C12 0.063(2) 0.059(2) 0.066(2) 0.0042(18) -0.0275(19) -0.0210(18)
C24 0.066(2) 0.077(2) 0.059(2) -0.0061(18) -0.0169(19) -0.033(2)
C15 0.063(3) 0.072(2) 0.085(3) -0.027(2) -0.020(2) -0.0185(19)
C25 0.044(2) 0.053(2) 0.086(3) -0.025(2) -0.011(2) -0.0105(17)
C3 0.073(3) 0.085(3) 0.057(2) -0.019(2) -0.0111(19) -0.022(2)
C13 0.082(3) 0.083(2) 0.070(2) -0.004(2) -0.034(2) -0.040(2)
C1 0.094(3) 0.060(2) 0.071(3) 0.010(2) -0.011(2) -0.028(2)
C20 0.071(3) 0.086(2) 0.067(2) 0.008(2) -0.030(2) -0.034(2)
C23 0.074(3) 0.094(3) 0.076(3) -0.014(2) -0.011(2) -0.050(2)
C14 0.082(3) 0.082(3) 0.086(3) -0.031(2) -0.019(2) -0.034(2)
C2 0.107(3) 0.090(3) 0.053(2) 0.000(2) -0.013(2) -0.030(3)
C21 0.087(3) 0.131(3) 0.073(3) 0.003(2) -0.042(2) -0.045(3)
C22 0.066(3) 0.118(3) 0.093(3) -0.027(3) -0.021(2) -0.042(2)
C30 0.063(3) 0.058(2) 0.130(3) -0.017(2) -0.034(3) -0.003(2)
C27 0.069(4) 0.117(4) 0.155(5) -0.072(4) 0.021(3) -0.036(3)
C29 0.069(3) 0.069(3) 0.207(6) -0.032(4) -0.060(4) 0.000(3)
C26 0.060(3) 0.094(3) 0.097(3) -0.039(2) 0.001(2) -0.020(2)
C28 0.055(4) 0.091(4) 0.242(8) -0.079(5) -0.006(4) -0.009(3)
N4 0.0411(16) 0.0592(15) 0.0389(14) -0.0032(12) -0.0075(12) -0.0151(13)
O2 0.0462(14) 0.0922(16) 0.0583(14) -0.0007(12) -0.0065(11) -0.0288(12)
C41 0.0420(19) 0.0500(17) 0.0457(18) -0.0085(15) -0.0125(16) -0.0088(15)
C38 0.0340(18) 0.072(2) 0.049(2) -0.0073(19) -0.0084(15) -0.0166(16)
C54 0.0349(18) 0.0463(17) 0.0462(18) -0.0058(15) -0.0029(15) -0.0124(14)
C37 0.0400(19) 0.065(2) 0.0449(19) -0.0009(18) -0.0090(15) -0.0177(16)
C46 0.054(2) 0.0469(17) 0.0409(18) -0.0084(15) -0.0111(16) -0.0096(16)
C47 0.0431(19) 0.0465(17) 0.0402(17) -0.0069(15) -0.0073(15) -0.0110(14)
C40 0.045(2) 0.0556(19) 0.050(2) -0.0078(16) -0.0090(17) -0.0165(16)
N3 0.0578(19) 0.0661(18) 0.0663(18) -0.0091(16) -0.0161(15) -0.0206(15)
C48 0.0460(19) 0.0496(18) 0.0415(17) -0.0052(16) -0.0056(15) -0.0116(16)
C55 0.0362(18) 0.0549(19) 0.0421(17) 0.0008(15) -0.0051(14) -0.0106(16)
C45 0.057(2) 0.079(2) 0.052(2) -0.0011(18) -0.0123(18) -0.0115(19)
C42 0.049(2) 0.078(2) 0.064(2) -0.0141(19) -0.0161(18) -0.0117(18)
C60 0.051(2) 0.062(2) 0.068(2) -0.0060(17) -0.0199(18) -0.0119(18)
C39 0.049(2) 0.094(3) 0.047(2) -0.005(2) -0.0098(17) -0.023(2)
C36 0.056(2) 0.066(2) 0.066(2) 0.0021(19) -0.0119(18) -0.0182(18)
C53 0.064(2) 0.056(2) 0.067(2) -0.0116(18) 0.0031(19) -0.0146(18)
C52 0.068(3) 0.069(2) 0.066(2) -0.003(2) -0.002(2) -0.032(2)
C58 0.047(2) 0.106(3) 0.072(2) 0.008(2) -0.0215(19) -0.011(2)
C44 0.067(3) 0.105(3) 0.059(2) 0.001(2) -0.025(2) -0.007(2)
C34 0.068(3) 0.117(3) 0.054(2) 0.010(3) -0.017(2) -0.039(2)
C59 0.060(2) 0.091(3) 0.081(3) -0.007(2) -0.030(2) -0.019(2)
C43 0.057(3) 0.107(3) 0.070(3) -0.016(2) -0.028(2) 0.000(2)
C56 0.052(2) 0.064(2) 0.097(3) -0.011(2) -0.018(2) -0.0087(19)
C31 0.076(3) 0.082(3) 0.097(3) -0.024(3) -0.026(2) -0.023(2)
C35 0.069(3) 0.089(3) 0.077(3) 0.029(2) -0.024(2) -0.032(2)
C33 0.072(3) 0.138(4) 0.051(2) -0.024(3) -0.015(2) -0.032(3)
C51 0.054(2) 0.090(3) 0.056(2) -0.005(2) -0.0013(18) -0.027(2)
C49 0.100(3) 0.061(2) 0.100(3) -0.028(2) 0.042(2) -0.035(2)
C32 0.087(3) 0.119(4) 0.086(3) -0.041(3) -0.026(3) -0.025(3)
C50 0.102(3) 0.075(3) 0.116(3) -0.035(3) 0.049(3) -0.031(3)
C57 0.055(3) 0.077(3) 0.105(3) 0.000(2) -0.016(2) -0.001(2)
C18 0.0382(19) 0.0448(17) 0.0512(18) -0.0039(15) -0.0134(15) -0.0104(15)

loop_
_atom_type_symbol
_atom_type_description
_atom_type_scat_dispersion_real
_atom_type_scat_dispersion_imag
_atom_type_scat_source
C C 0.0033 0.0016 'International Tables Vol C Tables 4.2.6.8 and 6.1.1.4'
H H 0.0000 0.0000 'International Tables Vol C Tables 4.2.6.8 and 6.1.1.4'
N N 0.0061 0.0033 'International Tables Vol C Tables 4.2.6.8 and 6.1.1.4'
O O 0.0106 0.0060 'International Tables Vol C Tables 4.2.6.8 and 6.1.1.4'

loop_
_geom_angle_atom_site_label_1
_geom_angle_atom_site_label_2
_geom_angle_atom_site_label_3
_geom_angle
C10 N2 C18 123.2(2)
C10 N2 C7 117.3(2)
C18 N2 C7 119.3(2)
C6 C7 C8 120.8(3)
C6 C7 N2 121.3(3)
C8 C7 N2 117.9(2)
C1 N1 C8 115.4(3)
C12 C11 C16 120.2(3)
C12 C11 C10 118.9(3)
C16 C11 C10 120.9(3)
C8 C9 C3 117.8(3)
C8 C9 C4 119.6(3)
C3 C9 C4 122.6(3)
O1 C10 N2 120.6(3)
O1 C10 C11 123.5(3)
N2 C10 C11 115.9(3)
C18 C17 C16 119.7(3)
C18 C17 C25 119.4(3)
C16 C17 C25 120.9(3)
C20 C19 C24 118.0(3)
C20 C19 C18 123.6(3)
C24 C19 C18 118.3(3)
C5 C4 C9 120.1(3)
C5 C4 H9 120.0
C9 C4 H9 120.0
C7 C6 C5 120.7(3)
C7 C6 H7 119.7
C5 C6 H7 119.7
C15 C16 C11 117.7(3)
C15 C16 C17 123.2(3)
C11 C16 C17 119.0(3)
N1 C8 C9 123.2(3)
N1 C8 C7 118.3(3)
C9 C8 C7 118.4(3)
C4 C5 C6 120.3(3)
C4 C5 H8 119.8
C6 C5 H8 119.8
C13 C12 C11 120.9(3)
C13 C12 H12 119.6
C11 C12 H12 119.6
C19 C24 C23 121.2(3)
C19 C24 H24 119.4
C23 C24 H24 119.4
C14 C15 C16 121.0(3)
C14 C15 H15 119.5
C16 C15 H15 119.5
C30 C25 C26 118.6(3)
C30 C25 C17 120.4(3)
C26 C25 C17 121.0(3)
C2 C3 C9 119.2(3)
C2 C3 H3 120.4
C9 C3 H3 120.4
C12 C13 C14 119.3(3)
C12 C13 H13 120.4
C14 C13 H13 120.4
N1 C1 C2 125.3(3)
N1 C1 H1 117.4
C2 C1 H1 117.4
C19 C20 C21 120.3(3)
C19 C20 H20 119.8
C21 C20 H20 119.8
C22 C23 C24 119.8(4)
C22 C23 H23 120.1
C24 C23 H23 120.1
C15 C14 C13 120.8(3)
C15 C14 H14 119.6
C13 C14 H14 119.6
C3 C2 C1 119.0(3)
C3 C2 H2 120.5
C1 C2 H2 120.5
C22 C21 C20 120.3(4)
C22 C21 H21 119.8
C20 C21 H21 119.8
C23 C22 C21 120.3(4)
C23 C22 H22 119.9
C21 C22 H22 119.9
C25 C30 C29 120.2(4)
C25 C30 H30 119.9
C29 C30 H30 119.9
C28 C27 C26 119.8(5)
C28 C27 H27 120.1
C26 C27 H27 120.1
C28 C29 C30 119.9(5)
C28 C29 H29 120.0
C30 C29 H29 120.0
C25 C26 C27 120.8(4)
C25 C26 H26 119.6
C27 C26 H26 119.6
C27 C28 C29 120.7(5)
C27 C28 H28 119.7
C29 C28 H28 119.7
C40 N4 C54 123.1(2)
C40 N4 C37 115.6(2)
C54 N4 C37 120.3(2)
C42 C41 C46 120.8(3)
C42 C41 C40 117.9(3)
C46 C41 C40 121.3(3)
N3 C38 C37 119.3(3)
N3 C38 C39 122.8(3)
C37 C38 C39 117.9(3)
C47 C54 N4 121.0(3)
C47 C54 C55 123.0(3)
N4 C54 C55 116.0(2)
C36 C37 C38 121.8(3)
C36 C37 N4 121.8(3)
C38 C37 N4 116.4(3)
C41 C46 C45 117.9(3)
C41 C46 C47 119.4(3)
C45 C46 C47 122.8(3)
C54 C47 C46 119.4(3)
C54 C47 C48 120.7(3)
C46 C47 C48 119.9(3)
O2 C40 N4 120.3(3)
O2 C40 C41 123.8(3)
N4 C40 C41 115.8(3)
C31 N3 C38 117.2(3)
C49 C48 C53 116.4(3)
C49 C48 C47 122.3(3)
C53 C48 C47 121.3(3)
C56 C55 C60 117.8(3)
C56 C55 C54 121.3(3)
C60 C55 C54 120.9(3)
C44 C45 C46 120.8(3)
C44 C45 H45 119.6
C46 C45 H45 119.6
C43 C42 C41 119.7(3)
C43 C42 H42 120.1
C41 C42 H42 120.1
C59 C60 C55 120.1(3)
C59 C60 H60 119.9
C55 C60 H60 119.9
C34 C39 C33 124.0(4)
C34 C39 C38 119.0(3)
C33 C39 C38 116.9(3)
C37 C36 C35 119.6(3)
C37 C36 H37 120.2
C35 C36 H37 120.2
C52 C53 C48 120.9(3)
C52 C53 H53 119.5
C48 C53 H53 119.5
C51 C52 C53 121.3(3)
C51 C52 H52 119.3
C53 C52 H52 119.3
C59 C58 C57 119.5(4)
C59 C58 H58 120.3
C57 C58 H58 120.3
C45 C44 C43 120.8(3)
C45 C44 H44 119.6
C43 C44 H44 119.6
C35 C34 C39 121.6(3)
C35 C34 H39 119.2
C39 C34 H39 119.2
C58 C59 C60 121.1(3)
C58 C59 H59 119.5
C60 C59 H59 119.5
C42 C43 C44 120.0(3)
C42 C43 H43 120.0
C44 C43 H43 120.0
C55 C56 C57 121.4(3)
C55 C56 H56 119.3
C57 C56 H56 119.3
N3 C31 C32 123.7(4)
N3 C31 H31 118.1
C32 C31 H31 118.1
C34 C35 C36 120.2(3)
C34 C35 H38 119.9
C36 C35 H38 119.9
C32 C33 C39 119.9(4)
C32 C33 H33 120.1
C39 C33 H33 120.1
C52 C51 C50 119.1(3)
C52 C51 H51 120.4
C50 C51 H51 120.4
C48 C49 C50 122.5(3)
C48 C49 H49 118.8
C50 C49 H49 118.8
C33 C32 C31 119.5(4)
C33 C32 H32 120.3
C31 C32 H32 120.3
C51 C50 C49 119.8(3)
C51 C50 H50 120.1
C49 C50 H50 120.1
C58 C57 C56 120.1(4)
C58 C57 H57 119.9
C56 C57 H57 119.9
C17 C18 N2 121.0(3)
C17 C18 C19 122.5(3)
N2 C18 C19 116.3(2)

loop_
_geom_bond_atom_site_label_1
_geom_bond_atom_site_label_2
_geom_bond_distance
N2 C10 1.369(3)
N2 C18 1.393(3)
N2 C7 1.432(3)
C7 C6 1.338(3)
C7 C8 1.402(3)
O1 C10 1.218(3)
N1 C1 1.309(3)
N1 C8 1.363(3)
C11 C12 1.372(4)
C11 C16 1.391(4)
C11 C10 1.450(4)
C9 C8 1.391(4)
C9 C3 1.396(4)
C9 C4 1.400(4)
C17 C18 1.337(3)
C17 C16 1.429(4)
C17 C25 1.479(4)
C19 C20 1.360(4)
C19 C24 1.366(4)
C19 C18 1.467(4)
C4 C5 1.348(4)
C4 H9 0.9300
C6 C5 1.387(4)
C6 H7 0.9300
C16 C15 1.388(4)
C5 H8 0.9300
C12 C13 1.359(4)
C12 H12 0.9300
C24 C23 1.366(4)
C24 H24 0.9300
C15 C14 1.353(4)
C15 H15 0.9300
C25 C30 1.367(4)
C25 C26 1.370(4)
C3 C2 1.332(4)
C3 H3 0.9300
C13 C14 1.371(4)
C13 H13 0.9300
C1 C2 1.386(4)
C1 H1 0.9300
C20 C21 1.377(4)
C20 H20 0.9300
C23 C22 1.341(4)
C23 H23 0.9300
C14 H14 0.9300
C2 H2 0.9300
C21 C22 1.343(5)
C21 H21 0.9300
C22 H22 0.9300
C30 C29 1.375(5)
C30 H30 0.9300
C27 C28 1.339(6)
C27 C26 1.373(5)
C27 H27 0.9300
C29 C28 1.359(6)
C29 H29 0.9300
C26 H26 0.9300
C28 H28 0.9300
N4 C40 1.372(3)
N4 C54 1.392(3)
N4 C37 1.439(3)
O2 C40 1.227(3)
C41 C42 1.385(4)
C41 C46 1.385(4)
C41 C40 1.439(4)
C38 N3 1.343(3)
C38 C37 1.399(4)
C38 C39 1.412(4)
C54 C47 1.339(3)
C54 C55 1.464(4)
C37 C36 1.345(4)
C46 C45 1.390(4)
C46 C47 1.427(4)
C47 C48 1.478(4)
N3 C31 1.313(4)
C48 C49 1.340(4)
C48 C53 1.3789(18)
C55 C56 1.354(4)
C55 C60 1.3824(18)
C45 C44 1.355(4)
C45 H45 0.9300
C42 C43 1.359(4)
C42 H42 0.9300
C60 C59 1.362(4)
C60 H60 0.9300
C39 C34 1.381(4)
C39 C33 1.389(4)
C36 C35 1.397(4)
C36 H37 0.9300
C53 C52 1.359(4)
C53 H53 0.9300
C52 C51 1.331(4)
C52 H52 0.9300
C58 C59 1.346(4)
C58 C57 1.348(5)
C58 H58 0.9300
C44 C43 1.372(5)
C44 H44 0.9300
C34 C35 1.345(4)
C34 H39 0.9300
C59 H59 0.9300
C43 H43 0.9300
C56 C57 1.369(4)
C56 H56 0.9300
C31 C32 1.385(4)
C31 H31 0.9300
C35 H38 0.9300
C33 C32 1.334(5)
C33 H33 0.9300
C51 C50 1.343(4)
C51 H51 0.9300
C49 C50 1.373(4)
C49 H49 0.9300
C32 H32 0.9300
C50 H50 0.9300
C57 H57 0.9300
